data_7131331
loop_
_publ_author_name
'Joven-Sancho, Daniel'
'Demonti, Luca'
'Mart&#xed;n, Antonio'
'Saffon-Merceron, Nathalie'
'Nebra, Noel'
'Baya, Miguel'
'Menj&#xf3;n, Babil'

_publ_section_title
;
 Electrophilicity of neutral square-planar organosilver(III) compounds.
;
_journal_issue 28
_journal_name_full 'Chemical communications (Cambridge, England)'
_journal_page_first 4166
_journal_page_last 4168
_journal_paper_doi 10.1039/d3cc00493g
_journal_volume 59
_journal_year 2023
_chemical_formula_moiety 'C21 H15 Ag As F9, C3 H6 O'
_chemical_formula_sum 'C24 H21 Ag As F9 O'
_chemical_formula_weight 679.20
_space_group_crystal_system monoclinic
_space_group_IT_number 14
_space_group_name_Hall '-P 2yn'
_space_group_name_H-M_alt 'P 1 21/n 1'
_atom_sites_solution_hydrogens geom
_audit_creation_method SHELXL-2013
_audit_update_record
;
2022-12-16 deposited with the CCDC.	2023-02-22 downloaded from the CCDC.
;
_cell_angle_alpha 90
_cell_angle_beta 91.3241(10)
_cell_angle_gamma 90
_cell_formula_units_Z 4
_cell_length_a 14.95873(16)
_cell_length_b 9.33507(10)
_cell_length_c 18.31459(18)
_cell_measurement_reflns_used 25254
_cell_measurement_temperature 100(2)
_cell_measurement_theta_max 28.4440
_cell_measurement_theta_min 3.1430
_cell_volume 2556.78(5)
_computing_cell_refinement 'CrysAlisPro 1.171.39.44a (Rigaku OD, 2018)'
_computing_data_collection 'CrysAlisPro 1.171.39.44a (Rigaku OD, 2018)'
_computing_data_reduction 'CrysAlisPro 1.171.39.44a (Rigaku OD, 2018)'
_computing_structure_refinement 'SHELXL-2013 (Sheldrick, 2013)'
_diffrn_ambient_temperature 100(2)
_diffrn_detector_area_resol_mean 16.0655
_diffrn_measured_fraction_theta_full 0.999
_diffrn_measured_fraction_theta_max 0.920
_diffrn_measurement_device_type 'Xcalibur, Sapphire3'
_diffrn_measurement_method '\w scans'
_diffrn_radiation_type MoK\a
_diffrn_radiation_wavelength 0.71073
_diffrn_reflns_av_R_equivalents 0.0307
_diffrn_reflns_av_unetI/netI 0.0187
_diffrn_reflns_Laue_measured_fraction_full 0.999
_diffrn_reflns_Laue_measured_fraction_max 0.920
_diffrn_reflns_limit_h_max 19
_diffrn_reflns_limit_h_min -20
_diffrn_reflns_limit_k_max 12
_diffrn_reflns_limit_k_min -12
_diffrn_reflns_limit_l_max 24
_diffrn_reflns_limit_l_min -24
_diffrn_reflns_number 47400
_diffrn_reflns_point_group_measured_fraction_full 0.999
_diffrn_reflns_point_group_measured_fraction_max 0.920
_diffrn_reflns_theta_full 25.000
_diffrn_reflns_theta_max 28.380
_diffrn_reflns_theta_min 2.790
_diffrn_source 'fine-focus sealed X-ray tube'
_exptl_absorpt_coefficient_mu 2.154
_exptl_absorpt_correction_T_max 1.00000
_exptl_absorpt_correction_T_min 0.65241
_exptl_absorpt_correction_type multi-scan
_exptl_absorpt_process_details
;
CrysAlisPro 1.171.39.44a (Rigaku Oxford Diffraction, 2018)
Empirical absorption correction using spherical harmonics,
 implemented in SCALE3 ABSPACK scaling algorithm.
;
_exptl_crystal_colour 'translucent colourless'
_exptl_crystal_density_diffrn 1.764
_exptl_crystal_description irregular
_exptl_crystal_F_000 1336
_exptl_crystal_size_max 0.450
_exptl_crystal_size_mid 0.340
_exptl_crystal_size_min 0.330
_refine_diff_density_max 0.353
_refine_diff_density_min -0.551
_refine_diff_density_rms 0.078
_refine_ls_extinction_method none
_refine_ls_goodness_of_fit_ref 1.025
_refine_ls_hydrogen_treatment constr
_refine_ls_matrix_type full
_refine_ls_number_parameters 327
_refine_ls_number_reflns 5899
_refine_ls_number_restraints 0
_refine_ls_restrained_S_all 1.025
_refine_ls_R_factor_all 0.0238
_refine_ls_R_factor_gt 0.0201
_refine_ls_shift/su_max 0.001
_refine_ls_shift/su_mean 0.000
_refine_ls_structure_factor_coef Fsqd
_refine_ls_weighting_details 'w=1/[\s^2^(Fo^2^)+(0.0229P)^2^+1.7131P] where P=(Fo^2^+2Fc^2^)/3'
_refine_ls_weighting_scheme calc
_refine_ls_wR_factor_gt 0.0459
_refine_ls_wR_factor_ref 0.0475
_reflns_Friedel_coverage 0.000
_reflns_number_gt 5458
_reflns_number_total 5899
_reflns_threshold_expression 'I > 2\s(I)'
_cod_data_source_file d3cc00493g3.cif
_cod_data_source_block 5-Me2CO_AMT1215
_cod_depositor_comments 'Adding full bibliography for 7131328--7131334.cif.'
_cod_original_sg_symbol_H-M 'P 21/n'
_cod_database_code 7131331
_shelx_space_group_comment
;
The symmetry employed for this shelxl refinement is uniquely defined
by the following loop, which should always be used as a source of
symmetry information in preference to the above space-group names.
They are only intended as comments.
;
_shelxl_version_number 2013-4

loop_
_space_group_symop_operation_xyz
'x, y, z'
'-x+1/2, y+1/2, -z+1/2'
'-x, -y, -z'
'x-1/2, -y-1/2, z-1/2'

loop_
_atom_site_label
_atom_site_type_symbol
_atom_site_fract_x
_atom_site_fract_y
_atom_site_fract_z
_atom_site_U_iso_or_equiv
_atom_site_adp_type
_atom_site_occupancy
_atom_site_site_symmetry_order
_atom_site_calc_flag
_atom_site_refinement_flags_posn
_atom_site_refinement_flags_adp
_atom_site_refinement_flags_occupancy
_atom_site_disorder_assembly
_atom_site_disorder_group
Ag Ag 0.45064(2) 0.14601(2) 0.18299(2) 0.01233(4) Uani 1 1 d . . . . .
As As 0.46627(2) 0.10765(2) 0.31854(2) 0.01168(5) Uani 1 1 d . . . . .
F1 F 0.64140(7) 0.15152(12) 0.14346(6) 0.0274(2) Uani 1 1 d . . . . .
F2 F 0.57574(7) -0.04855(12) 0.11755(6) 0.0290(3) Uani 1 1 d . . . . .
F3 F 0.61850(7) -0.00268(12) 0.22769(5) 0.0238(2) Uani 1 1 d . . . . .
F4 F 0.39438(8) 0.29640(13) 0.05154(6) 0.0308(3) Uani 1 1 d . . . . .
F5 F 0.39662(8) 0.06718(13) 0.03737(6) 0.0296(3) Uani 1 1 d . . . . .
F6 F 0.51816(7) 0.18871(15) 0.03623(6) 0.0335(3) Uani 1 1 d . . . . .
F7 F 0.27124(7) 0.11863(13) 0.23860(6) 0.0318(3) Uani 1 1 d . . . . .
F8 F 0.30173(8) 0.33746(13) 0.21227(7) 0.0350(3) Uani 1 1 d . . . . .
F9 F 0.26475(7) 0.18863(15) 0.12790(6) 0.0332(3) Uani 1 1 d . . . . .
C1 C 0.57935(11) 0.05893(19) 0.16728(9) 0.0185(3) Uani 1 1 d . . . . .
C2 C 0.43985(12) 0.1765(2) 0.06945(9) 0.0199(4) Uani 1 1 d . . . . .
C3 C 0.31454(11) 0.2022(2) 0.19015(9) 0.0189(4) Uani 1 1 d . . . . .
C4 C 0.48917(11) -0.09242(18) 0.33778(9) 0.0147(3) Uani 1 1 d . . . . .
C5 C 0.43209(11) -0.19261(19) 0.30478(10) 0.0184(3) Uani 1 1 d . . . . .
H5 H 0.3834 -0.1619 0.2745 0.022 Uiso 1 1 calc R U . . .
C6 C 0.44708(12) -0.33780(19) 0.31657(11) 0.0228(4) Uani 1 1 d . . . . .
H6 H 0.4084 -0.4067 0.2944 0.027 Uiso 1 1 calc R U . . .
C7 C 0.51806(13) -0.38213(19) 0.36037(11) 0.0247(4) Uani 1 1 d . . . . .
H7 H 0.5280 -0.4815 0.3684 0.030 Uiso 1 1 calc R U . . .
C8 C 0.57480(13) -0.2827(2) 0.39260(10) 0.0249(4) Uani 1 1 d . . . . .
H8 H 0.6237 -0.3140 0.4225 0.030 Uiso 1 1 calc R U . . .
C9 C 0.56081(12) -0.13732(19) 0.38162(10) 0.0205(4) Uani 1 1 d . . . . .
H9 H 0.5999 -0.0691 0.4039 0.025 Uiso 1 1 calc R U . . .
C10 C 0.36802(11) 0.15338(18) 0.38121(9) 0.0151(3) Uani 1 1 d . . . . .
C11 C 0.32809(12) 0.0491(2) 0.42388(10) 0.0212(4) Uani 1 1 d . . . . .
H11 H 0.3476 -0.0476 0.4217 0.025 Uiso 1 1 calc R U . . .
C12 C 0.25946(13) 0.0879(2) 0.46971(11) 0.0299(4) Uani 1 1 d . . . . .
H12 H 0.2323 0.0174 0.4993 0.036 Uiso 1 1 calc R U . . .
C13 C 0.23043(13) 0.2283(2) 0.47246(11) 0.0315(5) Uani 1 1 d . . . . .
H13 H 0.1833 0.2540 0.5038 0.038 Uiso 1 1 calc R U . . .
C14 C 0.26990(13) 0.3314(2) 0.42961(11) 0.0286(4) Uani 1 1 d . . . . .
H14 H 0.2497 0.4278 0.4315 0.034 Uiso 1 1 calc R U . . .
C15 C 0.33883(12) 0.2945(2) 0.38393(10) 0.0213(4) Uani 1 1 d . . . . .
H15 H 0.3660 0.3655 0.3546 0.026 Uiso 1 1 calc R U . . .
C16 C 0.56356(11) 0.21127(17) 0.36560(9) 0.0143(3) Uani 1 1 d . . . . .
C17 C 0.56416(12) 0.22844(19) 0.44116(9) 0.0197(4) Uani 1 1 d . . . . .
H17 H 0.5172 0.1895 0.4690 0.024 Uiso 1 1 calc R U . . .
C18 C 0.63360(13) 0.3025(2) 0.47574(10) 0.0252(4) Uani 1 1 d . . . . .
H18 H 0.6343 0.3142 0.5273 0.030 Uiso 1 1 calc R U . . .
C19 C 0.70196(13) 0.3595(2) 0.43489(11) 0.0249(4) Uani 1 1 d . . . . .
H19 H 0.7498 0.4093 0.4586 0.030 Uiso 1 1 calc R U . . .
C20 C 0.70054(12) 0.3440(2) 0.35987(11) 0.0241(4) Uani 1 1 d . . . . .
H20 H 0.7471 0.3843 0.3321 0.029 Uiso 1 1 calc R U . . .
C21 C 0.63139(11) 0.26991(19) 0.32477(10) 0.0188(4) Uani 1 1 d . . . . .
H21 H 0.6306 0.2595 0.2732 0.023 Uiso 1 1 calc R U . . .
O O 0.51827(10) 0.40820(15) 0.19289(8) 0.0340(3) Uani 1 1 d . . . . .
C22 C 0.53367(15) 0.5208(2) 0.16327(11) 0.0329(5) Uani 1 1 d . . . . .
C23 C 0.6251(2) 0.5862(4) 0.1664(2) 0.0714(9) Uani 1 1 d . . . . .
H23A H 0.6695 0.5116 0.1774 0.107 Uiso 1 1 calc R U . . .
H23B H 0.6277 0.6595 0.2047 0.107 Uiso 1 1 calc R U . . .
H23C H 0.6379 0.6301 0.1192 0.107 Uiso 1 1 calc R U . . .
C24 C 0.4620(2) 0.6045(3) 0.12429(14) 0.0514(7) Uani 1 1 d . . . . .
H24A H 0.4034 0.5648 0.1360 0.077 Uiso 1 1 calc R U . . .
H24B H 0.4707 0.5987 0.0715 0.077 Uiso 1 1 calc R U . . .
H24C H 0.4651 0.7049 0.1398 0.077 Uiso 1 1 calc R U . . .

loop_
_atom_site_aniso_label
_atom_site_aniso_U_11
_atom_site_aniso_U_22
_atom_site_aniso_U_33
_atom_site_aniso_U_23
_atom_site_aniso_U_13
_atom_site_aniso_U_12
Ag 0.01147(7) 0.01348(7) 0.01203(6) 0.00002(4) 0.00004(4) 0.00064(4)
As 0.01140(8) 0.01162(8) 0.01203(8) 0.00009(6) 0.00059(6) 0.00021(6)
F1 0.0157(5) 0.0382(7) 0.0284(6) 0.0071(5) 0.0051(4) -0.0010(5)
F2 0.0316(6) 0.0327(6) 0.0229(6) -0.0106(5) 0.0019(5) 0.0112(5)
F3 0.0202(5) 0.0329(6) 0.0183(5) 0.0038(4) 0.0020(4) 0.0123(4)
F4 0.0369(7) 0.0316(6) 0.0238(6) 0.0103(5) -0.0034(5) 0.0088(5)
F5 0.0344(6) 0.0368(7) 0.0175(5) -0.0075(5) -0.0033(5) -0.0041(5)
F6 0.0204(6) 0.0604(8) 0.0199(5) 0.0130(5) 0.0047(4) -0.0011(5)
F7 0.0150(5) 0.0493(7) 0.0311(6) 0.0117(5) 0.0000(5) -0.0057(5)
F8 0.0258(6) 0.0287(6) 0.0508(8) -0.0098(5) 0.0024(5) 0.0113(5)
F9 0.0164(5) 0.0620(8) 0.0209(6) -0.0040(5) -0.0057(4) 0.0059(5)
C1 0.0167(8) 0.0234(9) 0.0155(8) -0.0001(7) 0.0020(6) 0.0039(7)
C2 0.0173(8) 0.0264(9) 0.0159(8) 0.0035(7) 0.0001(7) 0.0003(7)
C3 0.0147(8) 0.0244(9) 0.0176(8) -0.0014(7) -0.0015(6) 0.0020(7)
C4 0.0152(8) 0.0129(8) 0.0162(8) 0.0007(6) 0.0040(6) 0.0010(6)
C5 0.0143(8) 0.0170(8) 0.0239(9) 0.0006(7) -0.0001(7) 0.0002(7)
C6 0.0193(9) 0.0163(9) 0.0327(10) -0.0023(7) 0.0014(7) -0.0041(7)
C7 0.0267(10) 0.0141(9) 0.0333(10) 0.0034(7) 0.0029(8) 0.0034(7)
C8 0.0253(10) 0.0216(10) 0.0277(10) 0.0038(8) -0.0059(8) 0.0054(8)
C9 0.0215(9) 0.0186(9) 0.0212(9) -0.0006(7) -0.0030(7) 0.0005(7)
C10 0.0126(8) 0.0192(8) 0.0136(8) -0.0034(6) 0.0011(6) 0.0000(6)
C11 0.0188(9) 0.0232(9) 0.0217(9) 0.0000(7) 0.0033(7) -0.0010(7)
C12 0.0225(10) 0.0432(12) 0.0245(10) -0.0019(9) 0.0084(8) -0.0076(9)
C13 0.0169(9) 0.0512(14) 0.0268(10) -0.0156(9) 0.0051(8) 0.0025(9)
C14 0.0243(10) 0.0318(11) 0.0297(10) -0.0137(9) -0.0028(8) 0.0099(8)
C15 0.0224(9) 0.0195(9) 0.0221(9) -0.0035(7) 0.0007(7) 0.0031(7)
C16 0.0136(8) 0.0122(8) 0.0169(8) -0.0006(6) -0.0034(6) 0.0005(6)
C17 0.0230(9) 0.0193(9) 0.0167(8) 0.0011(7) 0.0000(7) -0.0038(7)
C18 0.0292(10) 0.0266(10) 0.0194(9) -0.0026(8) -0.0064(7) -0.0008(8)
C19 0.0181(9) 0.0229(9) 0.0335(11) -0.0065(8) -0.0080(8) -0.0019(7)
C20 0.0155(9) 0.0270(10) 0.0298(10) -0.0035(8) 0.0021(7) -0.0038(7)
C21 0.0167(8) 0.0205(9) 0.0194(8) -0.0024(7) 0.0023(7) -0.0011(7)
O 0.0432(9) 0.0210(7) 0.0372(8) 0.0044(6) -0.0109(7) -0.0079(6)
C22 0.0456(13) 0.0244(11) 0.0286(10) -0.0019(8) 0.0016(9) -0.0071(9)
C23 0.0493(17) 0.068(2) 0.097(3) 0.0213(19) 0.0066(17) -0.0247(15)
C24 0.0745(19) 0.0358(13) 0.0428(14) 0.0132(11) -0.0202(13) -0.0061(13)

loop_
_atom_type_symbol
_atom_type_description
_atom_type_scat_dispersion_real
_atom_type_scat_dispersion_imag
_atom_type_scat_source
C C 0.0033 0.0016 'International Tables Vol C Tables 4.2.6.8 and 6.1.1.4'
H H 0.0000 0.0000 'International Tables Vol C Tables 4.2.6.8 and 6.1.1.4'
F F 0.0171 0.0103 'International Tables Vol C Tables 4.2.6.8 and 6.1.1.4'
As As 0.0499 2.0058 'International Tables Vol C Tables 4.2.6.8 and 6.1.1.4'
Ag Ag -0.8971 1.1015 'International Tables Vol C Tables 4.2.6.8 and 6.1.1.4'
O O 0.0106 0.0060 'International Tables Vol C Tables 4.2.6.8 and 6.1.1.4'

loop_
_geom_angle_atom_site_label_1
_geom_angle_atom_site_label_2
_geom_angle_atom_site_label_3
_geom_angle
_geom_angle_site_symmetry_1
_geom_angle_site_symmetry_3
_geom_angle_publ_flag
C2 Ag C3 88.60(7) . . ?
C2 Ag C1 88.10(7) . . ?
C3 Ag C1 170.64(7) . . ?
C2 Ag As 178.98(5) . . ?
C3 Ag As 92.40(5) . . ?
C1 Ag As 90.88(5) . . ?
C4 As C10 103.85(7) . . ?
C4 As C16 105.91(7) . . ?
C10 As C16 101.51(7) . . ?
C4 As Ag 109.28(5) . . ?
C10 As Ag 120.02(5) . . ?
C16 As Ag 114.89(5) . . ?
F1 C1 F2 105.92(13) . . ?
F1 C1 F3 104.26(13) . . ?
F2 C1 F3 104.01(14) . . ?
F1 C1 Ag 115.67(12) . . ?
F2 C1 Ag 110.70(11) . . ?
F3 C1 Ag 115.21(11) . . ?
F5 C2 F6 106.55(15) . . ?
F5 C2 F4 106.92(14) . . ?
F6 C2 F4 105.16(14) . . ?
F5 C2 Ag 110.89(11) . . ?
F6 C2 Ag 114.43(11) . . ?
F4 C2 Ag 112.37(12) . . ?
F8 C3 F9 105.26(14) . . ?
F8 C3 F7 105.66(14) . . ?
F9 C3 F7 103.60(14) . . ?
F8 C3 Ag 113.45(12) . . ?
F9 C3 Ag 115.95(11) . . ?
F7 C3 Ag 111.92(11) . . ?
C9 C4 C5 120.30(16) . . ?
C9 C4 As 121.94(13) . . ?
C5 C4 As 117.75(13) . . ?
C6 C5 C4 119.46(17) . . ?
C6 C5 H5 120.3 . . ?
C4 C5 H5 120.3 . . ?
C7 C6 C5 120.14(17) . . ?
C7 C6 H6 119.9 . . ?
C5 C6 H6 119.9 . . ?
C6 C7 C8 120.26(17) . . ?
C6 C7 H7 119.9 . . ?
C8 C7 H7 119.9 . . ?
C7 C8 C9 120.44(17) . . ?
C7 C8 H8 119.8 . . ?
C9 C8 H8 119.8 . . ?
C8 C9 C4 119.40(17) . . ?
C8 C9 H9 120.3 . . ?
C4 C9 H9 120.3 . . ?
C15 C10 C11 120.26(16) . . ?
C15 C10 As 118.32(13) . . ?
C11 C10 As 121.40(13) . . ?
C12 C11 C10 119.35(18) . . ?
C12 C11 H11 120.3 . . ?
C10 C11 H11 120.3 . . ?
C13 C12 C11 120.41(19) . . ?
C13 C12 H12 119.8 . . ?
C11 C12 H12 119.8 . . ?
C12 C13 C14 120.06(17) . . ?
C12 C13 H13 120.0 . . ?
C14 C13 H13 120.0 . . ?
C13 C14 C15 120.18(18) . . ?
C13 C14 H14 119.9 . . ?
C15 C14 H14 119.9 . . ?
C14 C15 C10 119.74(18) . . ?
C14 C15 H15 120.1 . . ?
C10 C15 H15 120.1 . . ?
C21 C16 C17 120.14(15) . . ?
C21 C16 As 120.64(12) . . ?
C17 C16 As 119.21(12) . . ?
C18 C17 C16 119.87(16) . . ?
C18 C17 H17 120.1 . . ?
C16 C17 H17 120.1 . . ?
C19 C18 C17 119.88(17) . . ?
C19 C18 H18 120.1 . . ?
C17 C18 H18 120.1 . . ?
C20 C19 C18 120.11(17) . . ?
C20 C19 H19 119.9 . . ?
C18 C19 H19 119.9 . . ?
C19 C20 C21 120.43(17) . . ?
C19 C20 H20 119.8 . . ?
C21 C20 H20 119.8 . . ?
C16 C21 C20 119.55(16) . . ?
C16 C21 H21 120.2 . . ?
C20 C21 H21 120.2 . . ?
O C22 C24 121.9(2) . . ?
O C22 C23 121.4(2) . . ?
C24 C22 C23 116.7(2) . . ?
C22 C23 H23A 109.5 . . ?
C22 C23 H23B 109.5 . . ?
H23A C23 H23B 109.5 . . ?
C22 C23 H23C 109.5 . . ?
H23A C23 H23C 109.5 . . ?
H23B C23 H23C 109.5 . . ?
C22 C24 H24A 109.5 . . ?
C22 C24 H24B 109.5 . . ?
H24A C24 H24B 109.5 . . ?
C22 C24 H24C 109.5 . . ?
H24A C24 H24C 109.5 . . ?
H24B C24 H24C 109.5 . . ?

loop_
_geom_bond_atom_site_label_1
_geom_bond_atom_site_label_2
_geom_bond_distance
_geom_bond_site_symmetry_2
_geom_bond_publ_flag
Ag C2 2.1014(17) . ?
Ag C3 2.1095(17) . ?
Ag C1 2.1156(17) . ?
Ag As 2.51365(19) . ?
As C4 1.9298(16) . ?
As C10 1.9334(16) . ?
As C16 1.9335(16) . ?
F1 C1 1.348(2) . ?
F2 C1 1.355(2) . ?
F3 C1 1.3667(19) . ?
F4 C2 1.346(2) . ?
F5 C2 1.337(2) . ?
F6 C2 1.337(2) . ?
F7 C3 1.358(2) . ?
F8 C3 1.341(2) . ?
F9 C3 1.3532(19) . ?
C4 C9 1.389(2) . ?
C4 C5 1.395(2) . ?
C5 C6 1.390(3) . ?
C5 H5 0.9500 . ?
C6 C7 1.380(3) . ?
C6 H6 0.9500 . ?
C7 C8 1.381(3) . ?
C7 H7 0.9500 . ?
C8 C9 1.387(3) . ?
C8 H8 0.9500 . ?
C9 H9 0.9500 . ?
C10 C15 1.389(2) . ?
C10 C11 1.392(2) . ?
C11 C12 1.389(3) . ?
C11 H11 0.9500 . ?
C12 C13 1.383(3) . ?
C12 H12 0.9500 . ?
C13 C14 1.383(3) . ?
C13 H13 0.9500 . ?
C14 C15 1.386(3) . ?
C14 H14 0.9500 . ?
C15 H15 0.9500 . ?
C16 C21 1.387(2) . ?
C16 C17 1.393(2) . ?
C17 C18 1.388(3) . ?
C17 H17 0.9500 . ?
C18 C19 1.387(3) . ?
C18 H18 0.9500 . ?
C19 C20 1.381(3) . ?
C19 H19 0.9500 . ?
C20 C21 1.390(2) . ?
C20 H20 0.9500 . ?
C21 H21 0.9500 . ?
O C22 1.207(2) . ?
C22 C24 1.494(3) . ?
C22 C23 1.497(3) . ?
C23 H23A 0.9800 . ?
C23 H23B 0.9800 . ?
C23 H23C 0.9800 . ?
C24 H24A 0.9800 . ?
C24 H24B 0.9800 . ?
C24 H24C 0.9800 . ?

loop_
_geom_torsion_atom_site_label_1
_geom_torsion_atom_site_label_2
_geom_torsion_atom_site_label_3
_geom_torsion_atom_site_label_4
_geom_torsion
_geom_torsion_site_symmetry_1
_geom_torsion_site_symmetry_2
_geom_torsion_site_symmetry_3
_geom_torsion_site_symmetry_4
_geom_torsion_publ_flag
C9 C4 C5 C6 0.5(3) . . . . ?
As C4 C5 C6 179.19(13) . . . . ?
C4 C5 C6 C7 -0.2(3) . . . . ?
C5 C6 C7 C8 -0.2(3) . . . . ?
C6 C7 C8 C9 0.3(3) . . . . ?
C7 C8 C9 C4 -0.1(3) . . . . ?
C5 C4 C9 C8 -0.3(3) . . . . ?
As C4 C9 C8 -178.99(14) . . . . ?
C15 C10 C11 C12 -0.7(3) . . . . ?
As C10 C11 C12 178.09(14) . . . . ?
C10 C11 C12 C13 0.6(3) . . . . ?
C11 C12 C13 C14 -0.2(3) . . . . ?
C12 C13 C14 C15 -0.2(3) . . . . ?
C13 C14 C15 C10 0.1(3) . . . . ?
C11 C10 C15 C14 0.3(3) . . . . ?
As C10 C15 C14 -178.51(14) . . . . ?
C21 C16 C17 C18 -1.0(3) . . . . ?
As C16 C17 C18 179.97(14) . . . . ?
C16 C17 C18 C19 0.2(3) . . . . ?
C17 C18 C19 C20 0.7(3) . . . . ?
C18 C19 C20 C21 -0.8(3) . . . . ?
C17 C16 C21 C20 0.9(3) . . . . ?
As C16 C21 C20 179.94(13) . . . . ?
C19 C20 C21 C16 0.0(3) . . . . ?
